data_4331190
loop_
_publ_author_name
'Eugenio Coronado'
'M\'onica Gim\'enez-Marqu\'es'
'Carlos J. G\'omez-Garc\'ia'
'Guillermo M\'inguez Espallargas'

_publ_section_title
;
 Dynamic Magnetic Materials Based on the Cationic Coordination Polymer
 [Cu(btix)2]n2n+ [btix = 1,4-Bis(triazol-1-ylmethyl)benzene]: Tuning the
 Structural and Magnetic Properties through Anion Exchange
;
_journal_name_full 'Inorganic Chemistry'
_journal_page_first 12938
_journal_page_last 12947
_journal_paper_doi 10.1021/ic302066e
_journal_volume 51
_journal_year 2012
_chemical_formula_sum 'C24 H24 B2 Cu F8 N12'
_chemical_formula_weight 717.71
_chemical_name_systematic
;
 ?
;
_space_group_IT_number 15
_symmetry_cell_setting monoclinic
_symmetry_space_group_name_Hall '-C 2yc'
_symmetry_space_group_name_H-M 'C 1 2/c 1'
_atom_sites_solution_hydrogens geom
_atom_sites_solution_primary direct
_atom_sites_solution_secondary difmap
_audit_creation_method SHELXL-97
_cell_angle_alpha 90.00
_cell_angle_beta 123.97(6)
_cell_angle_gamma 90.00
_cell_formula_units_Z 4
_cell_length_a 23.820(9)
_cell_length_b 9.5063(15)
_cell_length_c 15.544(6)
_cell_measurement_reflns_used 428
_cell_measurement_temperature 120(2)
_cell_measurement_theta_max 24.9915
_cell_measurement_theta_min 2.3759
_cell_volume 2919(3)
_computing_cell_refinement 'Bruker FRAMBO'
_computing_data_collection 'Bruker FRAMBO'
_computing_data_reduction 'Bruker SAINT'
_computing_molecular_graphics 'Bruker SHELXTL'
_computing_publication_material 'Bruker SHELXTL'
_computing_structure_refinement 'SHELXL-97 (Sheldrick, 1997)'
_computing_structure_solution 'SHELXS-97 (Sheldrick, 1990)'
_diffrn_ambient_temperature 120(2)
_diffrn_measured_fraction_theta_full 0.993
_diffrn_measured_fraction_theta_max 0.993
_diffrn_measurement_device_type 'multiwire proportional'
_diffrn_measurement_method 'phi and omega scans'
_diffrn_radiation_monochromator graphite
_diffrn_radiation_source 'fine-focus sealed tube'
_diffrn_radiation_type MoK\a
_diffrn_radiation_wavelength 0.71073
_diffrn_reflns_av_R_equivalents 0.1448
_diffrn_reflns_av_sigmaI/netI 0.2228
_diffrn_reflns_limit_h_max 28
_diffrn_reflns_limit_h_min -28
_diffrn_reflns_limit_k_max 11
_diffrn_reflns_limit_k_min -11
_diffrn_reflns_limit_l_max 18
_diffrn_reflns_limit_l_min -18
_diffrn_reflns_number 6214
_diffrn_reflns_theta_full 25.03
_diffrn_reflns_theta_max 25.03
_diffrn_reflns_theta_min 2.38
_exptl_absorpt_coefficient_mu 0.840
_exptl_absorpt_correction_T_max 1.00000
_exptl_absorpt_correction_T_min 0.83163
_exptl_absorpt_correction_type multi-scan
_exptl_absorpt_process_details
;
CrysAlisPro, Agilent Technologies,
Version 1.171.35.19 (release 27-10-2011 CrysAlis171 .NET)
(compiled Oct 27 2011,15:02:11)
empirical absorption correction using spherical harmonics,
 implemented in SCALE3 ABSPACK scaling algorithm.
;
_exptl_crystal_colour purple
_exptl_crystal_density_diffrn 1.633
_exptl_crystal_description block
_exptl_crystal_F_000 1452
_exptl_crystal_size_max 0.15
_exptl_crystal_size_mid 0.15
_exptl_crystal_size_min 0.05
_refine_diff_density_max 0.591
_refine_diff_density_min -0.503
_refine_diff_density_rms 0.105
_refine_ls_extinction_method none
_refine_ls_goodness_of_fit_ref 0.973
_refine_ls_hydrogen_treatment constr
_refine_ls_matrix_type full
_refine_ls_number_parameters 212
_refine_ls_number_reflns 2576
_refine_ls_number_restraints 0
_refine_ls_restrained_S_all 0.973
_refine_ls_R_factor_all 0.1946
_refine_ls_R_factor_gt 0.0763
_refine_ls_shift/su_max 0.000
_refine_ls_shift/su_mean 0.000
_refine_ls_structure_factor_coef Fsqd
_refine_ls_weighting_details 'calc w=1/[\s^2^(Fo^2^)+(0.0246P)^2^+0.0000P] where P=(Fo^2^+2Fc^2^)/3'
_refine_ls_weighting_scheme calc
_refine_ls_wR_factor_gt 0.1130
_refine_ls_wR_factor_ref 0.1510
_reflns_number_gt 1179
_reflns_number_total 2576
_reflns_threshold_expression >2sigma(I)
_cod_data_source_file ic302066e_si_001.cif
_cod_data_source_block 1
_cod_database_code 4331190
_cell_oxdiff_measurement_reflns_used 428

loop_
_symmetry_equiv_pos_as_xyz
'x, y, z'
'-x, y, -z+1/2'
'x+1/2, y+1/2, z'
'-x+1/2, y+1/2, -z+1/2'
'-x, -y, -z'
'x, -y, z-1/2'
'-x+1/2, -y+1/2, -z'
'x+1/2, -y+1/2, z-1/2'

loop_
_atom_site_label
_atom_site_type_symbol
_atom_site_fract_x
_atom_site_fract_y
_atom_site_fract_z
_atom_site_U_iso_or_equiv
_atom_site_adp_type
_atom_site_occupancy
_atom_site_symmetry_multiplicity
_atom_site_calc_flag
_atom_site_refinement_flags
_atom_site_disorder_assembly
_atom_site_disorder_group
Cu1 Cu 0.7500 1.2500 0.5000 0.0254(4) Uani 1 2 d S . .
N1 N 0.5950(3) 1.2205(5) 0.1896(4) 0.0209(15) Uani 1 1 d . . .
N2 N 0.5565(3) 1.2363(6) 0.2283(4) 0.0295(16) Uani 1 1 d . . .
C3 C 0.6025(4) 1.2358(7) 0.3292(5) 0.0257(19) Uani 1 1 d . . .
H3 H 0.5911 1.2448 0.3785 0.031 Uiso 1 1 calc R . .
N4 N 0.6672(3) 1.2214(5) 0.3572(4) 0.0227(16) Uani 1 1 d . . .
C5 C 0.6601(4) 1.2122(6) 0.2663(5) 0.0229(19) Uani 1 1 d . . .
H5 H 0.6963 1.2014 0.2575 0.027 Uiso 1 1 calc R . .
C6 C 0.5637(4) 1.2277(7) 0.0783(5) 0.027(2) Uani 1 1 d . . .
H6A H 0.5291 1.1528 0.0433 0.041 Uiso 1 1 calc R . .
H6B H 0.5984 1.2124 0.0630 0.041 Uiso 1 1 calc R . .
C11 C 0.5311(4) 1.3686(7) 0.0377(5) 0.0220(19) Uani 1 1 d . . .
C12 C 0.5670(4) 1.4919(8) 0.0813(5) 0.031(2) Uani 1 1 d . . .
H12 H 0.6132 1.4876 0.1376 0.037 Uiso 1 1 calc R . .
C13 C 0.5362(4) 1.6216(7) 0.0434(6) 0.028(2) Uani 1 1 d . . .
H13 H 0.5617 1.7052 0.0737 0.034 Uiso 1 1 calc R . .
N21 N 0.8221(3) 0.8429(6) 0.5613(5) 0.0250(16) Uani 1 1 d . . .
N22 N 0.8190(3) 0.8590(6) 0.4730(4) 0.0267(17) Uani 1 1 d . . .
C23 C 0.7940(4) 0.9856(7) 0.4430(5) 0.030(2) Uani 1 1 d . . .
H23 H 0.7855 1.0267 0.3810 0.037 Uiso 1 1 calc R . .
N24 N 0.7814(3) 1.0524(6) 0.5056(4) 0.0210(15) Uani 1 1 d . . .
C25 C 0.7996(4) 0.9581(7) 0.5802(6) 0.0236(19) Uani 1 1 d . . .
H25 H 0.7968 0.9716 0.6382 0.028 Uiso 1 1 calc R . .
C26 C 0.8532(4) 0.7211(7) 0.6269(6) 0.034(2) Uani 1 1 d . A .
H26A H 0.8376 0.6355 0.5831 0.051 Uiso 1 1 calc R . .
H26B H 0.8382 0.7140 0.6746 0.051 Uiso 1 1 calc R . .
C31 C 0.9295(4) 0.7261(7) 0.6899(6) 0.030(2) Uani 1 1 d . . .
B1 B 0.8159(5) 1.3742(9) 0.3519(7) 0.027(2) Uani 1 1 d . . .
F1 F 0.8178(3) 1.3310(5) 0.4380(4) 0.0532(15) Uani 1 1 d . . .
F2 F 0.8052(2) 1.2523(5) 0.2941(3) 0.0533(14) Uani 1 1 d . . .
F3 F 0.8753(3) 1.4311(4) 0.3771(4) 0.0629(17) Uani 1 1 d . . .
F4 F 0.7626(2) 1.4652(4) 0.2941(3) 0.0466(14) Uani 1 1 d . . .
C32A C 0.9664(9) 0.6173(14) 0.6770(11) 0.028(4) Uiso 0.50 1 d P A -1
H32A H 0.9430 0.5436 0.6284 0.033 Uiso 0.50 1 calc PR A -1
C33A C 0.9642(10) 0.8361(19) 0.7414(15) 0.034(5) Uiso 0.50 1 d P A -1
H33A H 0.9401 0.9178 0.7383 0.041 Uiso 0.50 1 calc PR A -1
C32B C 1.0366(9) 0.6217(16) 0.7366(13) 0.036(4) Uiso 0.50 1 d P . -1
H32B H 1.0615 0.5529 0.7268 0.043 Uiso 0.50 1 calc PR . -1
C33B C 1.0353(11) 0.8417(19) 0.8018(14) 0.035(5) Uiso 0.50 1 d P . -1
H33B H 1.0581 0.9262 0.8362 0.042 Uiso 0.50 1 calc PR . -1

loop_
_atom_site_aniso_label
_atom_site_aniso_U_11
_atom_site_aniso_U_22
_atom_site_aniso_U_33
_atom_site_aniso_U_23
_atom_site_aniso_U_13
_atom_site_aniso_U_12
Cu1 0.0231(9) 0.0256(7) 0.0205(7) 0.0007(7) 0.0079(7) 0.0051(8)
N1 0.016(4) 0.023(4) 0.019(3) 0.004(3) 0.007(3) 0.001(3)
N2 0.021(4) 0.042(4) 0.024(4) 0.008(3) 0.011(3) 0.005(4)
C3 0.032(5) 0.024(4) 0.023(4) 0.005(4) 0.017(4) 0.001(5)
N4 0.021(4) 0.022(4) 0.026(4) -0.006(3) 0.013(3) 0.004(3)
C5 0.021(5) 0.018(4) 0.029(5) -0.001(3) 0.014(4) -0.001(3)
C6 0.030(5) 0.029(5) 0.015(4) -0.001(3) 0.007(4) 0.003(4)
C11 0.020(5) 0.027(4) 0.021(4) 0.002(3) 0.012(4) -0.003(4)
C12 0.013(5) 0.041(5) 0.021(5) 0.002(4) -0.001(4) -0.008(4)
C13 0.022(6) 0.020(4) 0.035(5) 0.005(3) 0.011(5) -0.006(4)
N21 0.014(4) 0.025(4) 0.030(4) 0.001(3) 0.009(4) -0.003(3)
N22 0.027(5) 0.022(3) 0.023(4) 0.000(3) 0.008(4) 0.002(3)
C23 0.043(6) 0.028(5) 0.020(4) 0.003(4) 0.017(5) -0.002(4)
N24 0.016(4) 0.029(4) 0.011(3) -0.002(3) 0.004(3) -0.001(3)
C25 0.014(5) 0.035(5) 0.023(5) -0.006(4) 0.012(4) -0.007(4)
C26 0.026(6) 0.028(5) 0.039(5) 0.022(4) 0.012(4) 0.007(4)
C31 0.015(5) 0.017(4) 0.049(5) 0.004(4) 0.012(4) -0.002(4)
B1 0.021(7) 0.024(5) 0.036(6) 0.008(4) 0.016(5) 0.002(5)
F1 0.054(4) 0.074(3) 0.044(3) 0.035(3) 0.034(3) 0.023(3)
F2 0.045(4) 0.056(3) 0.054(3) -0.004(3) 0.025(3) 0.011(3)
F3 0.048(4) 0.041(3) 0.111(5) 0.017(3) 0.051(4) 0.002(3)
F4 0.054(4) 0.057(3) 0.043(3) 0.028(2) 0.037(3) 0.033(3)

loop_
_atom_type_symbol
_atom_type_description
_atom_type_scat_dispersion_real
_atom_type_scat_dispersion_imag
_atom_type_scat_source
C C 0.0033 0.0016 'International Tables Vol C Tables 4.2.6.8 and 6.1.1.4'
H H 0.0000 0.0000 'International Tables Vol C Tables 4.2.6.8 and 6.1.1.4'
B B 0.0013 0.0007 'International Tables Vol C Tables 4.2.6.8 and 6.1.1.4'
N N 0.0061 0.0033 'International Tables Vol C Tables 4.2.6.8 and 6.1.1.4'
F F 0.0171 0.0103 'International Tables Vol C Tables 4.2.6.8 and 6.1.1.4'
Cu Cu 0.3201 1.2651 'International Tables Vol C Tables 4.2.6.8 and 6.1.1.4'

loop_
_geom_angle_atom_site_label_1
_geom_angle_atom_site_label_2
_geom_angle_atom_site_label_3
_geom_angle
_geom_angle_site_symmetry_1
_geom_angle_site_symmetry_3
N4 Cu1 N4 180.000(1) 7_676 .
N4 Cu1 N24 91.9(2) 7_676 7_676
N4 Cu1 N24 88.1(2) . 7_676
N4 Cu1 N24 88.1(2) 7_676 .
N4 Cu1 N24 91.9(2) . .
N24 Cu1 N24 180.000(2) 7_676 .
C5 N1 N2 110.3(6) . .
C5 N1 C6 129.6(7) . .
N2 N1 C6 119.8(6) . .
C3 N2 N1 102.1(6) . .
N2 C3 N4 115.0(7) . .
N2 C3 H3 122.5 . .
N4 C3 H3 122.5 . .
C5 N4 C3 102.7(6) . .
C5 N4 Cu1 130.5(5) . .
C3 N4 Cu1 125.6(5) . .
N4 C5 N1 109.9(7) . .
N4 C5 H5 125.0 . .
N1 C5 H5 125.0 . .
N1 C6 C11 110.1(5) . .
N1 C6 H6A 109.6 . .
C11 C6 H6A 109.6 . .
N1 C6 H6B 109.6 . .
C11 C6 H6B 109.6 . .
H6A C6 H6B 108.1 . .
C13 C11 C12 118.3(7) 5_685 .
C13 C11 C6 120.5(6) 5_685 .
C12 C11 C6 121.2(7) . .
C11 C12 C13 120.6(7) . .
C11 C12 H12 119.7 . .
C13 C12 H12 119.7 . .
C11 C13 C12 121.1(7) 5_685 .
C11 C13 H13 119.5 5_685 .
C12 C13 H13 119.5 . .
C25 N21 N22 109.6(6) . .
C25 N21 C26 128.2(7) . .
N22 N21 C26 121.9(7) . .
C23 N22 N21 103.0(6) . .
N22 C23 N24 115.0(6) . .
N22 C23 H23 122.5 . .
N24 C23 H23 122.5 . .
C23 N24 C25 102.7(6) . .
C23 N24 Cu1 130.3(5) . .
C25 N24 Cu1 126.9(5) . .
N21 C25 N24 109.8(6) . .
N21 C25 H25 125.1 . .
N24 C25 H25 125.1 . .
N21 C26 C31 112.9(6) . .
N21 C26 H26A 109.0 . .
C31 C26 H26A 109.0 . .
N21 C26 H26B 109.0 . .
C31 C26 H26B 109.0 . .
H26A C26 H26B 107.8 . .
C33A C31 C33B 29.8(9) . 2_756
C33A C31 C32B 101.1(12) . 2_756
C33B C31 C32B 117.6(13) 2_756 2_756
C33A C31 C32A 115.9(13) . .
C33B C31 C32A 101.7(12) 2_756 .
C32B C31 C32A 58.7(8) 2_756 .
C33A C31 C26 123.2(11) . .
C33B C31 C26 123.3(10) 2_756 .
C32B C31 C26 116.7(9) 2_756 .
C32A C31 C26 119.6(9) . .
F3 B1 F4 111.8(7) . .
F3 B1 F1 112.2(8) . .
F4 B1 F1 109.9(8) . .
F3 B1 F2 107.6(7) . .
F4 B1 F2 109.3(7) . .
F1 B1 F2 105.8(6) . .
C32B C32A C31 119.1(13) . .
C32B C32A H32A 120.4 . .
C31 C32A H32A 120.4 . .
C31 C33A C33B 123.9(19) . .
C31 C33A H33A 118.1 . .
C33B C33A H33A 118.1 . .
C31 C32B C32A 120.2(15) 2_756 .
C31 C32B H32B 119.9 2_756 .
C32A C32B H32B 119.9 . .
C31 C33B C33A 119.2(18) 2_756 .
C31 C33B H33B 120.4 2_756 .
C33A C33B H33B 120.4 . .

loop_
_geom_bond_atom_site_label_1
_geom_bond_atom_site_label_2
_geom_bond_distance
_geom_bond_site_symmetry_2
Cu1 N4 2.000(6) 7_676
Cu1 N4 2.000(6) .
Cu1 N24 2.006(5) 7_676
Cu1 N24 2.006(5) .
N1 C5 1.329(8) .
N1 N2 1.357(8) .
N1 C6 1.453(8) .
N2 C3 1.319(8) .
C3 N4 1.354(9) .
C3 H3 0.9500 .
N4 C5 1.329(8) .
C5 H5 0.9500 .
C6 C11 1.499(9) .
C6 H6A 0.9900 .
C6 H6B 0.9900 .
C11 C13 1.381(10) 5_685
C11 C12 1.385(9) .
C12 C13 1.387(9) .
C12 H12 0.9500 .
C13 C11 1.381(10) 5_685
C13 H13 0.9500 .
N21 C25 1.323(8) .
N21 N22 1.340(8) .
N21 C26 1.445(8) .
N22 C23 1.307(8) .
C23 N24 1.329(8) .
C23 H23 0.9500 .
N24 C25 1.332(8) .
C25 H25 0.9500 .
C26 C31 1.508(10) .
C26 H26A 0.9900 .
C26 H26B 0.9900 .
C31 C33A 1.295(19) .
C31 C33B 1.34(2) 2_756
C31 C32B 1.382(16) 2_756
C31 C32A 1.443(17) .
B1 F3 1.353(10) .
B1 F4 1.375(10) .
B1 F1 1.376(10) .
B1 F2 1.401(10) .
C32A C32B 1.39(2) .
C32A H32A 0.9500 .
C33A C33B 1.405(17) .
C33A H33A 0.9500 .
C32B C31 1.382(16) 2_756
C32B H32B 0.9500 .
C33B C31 1.344(19) 2_756
C33B H33B 0.9500 .
